data_7151245
loop_
_publ_author_name
'Bull, Steven D.'
'Davies, Stephen G.'
'Garner, A. Christopher'
'Kruchinin, Dennis'
'Key, Min-Suk'
'Roberts, Paul M.'
'Savory, Edward D.'
'Smith, Andrew D.'
'Thomson, James E.'

_publ_section_title
;
 SuperQuat 5,5-dimethyl-4-iso-propyloxazolidin-2-one as a mimic of
 Evans 4-tert-butyloxazolidin-2-one.
;
_journal_issue 15
_journal_name_full 'Organic &amp; biomolecular chemistry'
_journal_page_first 2945
_journal_page_last 2964
_journal_paper_doi 10.1039/b605244d
_journal_volume 4
_journal_year 2006
_chemical_absolute_configuration unk
_chemical_formula_moiety 'C17 H27 N1 O3'
_chemical_formula_sum 'C17 H27 N O3'
_chemical_formula_weight 293.41
_chemical_melting_point ?
_space_group_IT_number 4
_symmetry_cell_setting monoclinic
_symmetry_Int_Tables_number 4
_symmetry_space_group_name_Hall 'P 2yb'
_symmetry_space_group_name_H-M 'P 1 21 1'
_atom_sites_solution_hydrogens geom
_atom_sites_solution_primary direct
_audit_creation_date 02-09-12
_audit_creation_method CRYSTALS_ver_12-03-99
_cell_angle_alpha 90
_cell_angle_beta 101.182(3)
_cell_angle_gamma 90
_cell_formula_units_Z 2
_cell_length_a 6.9391(2)
_cell_length_b 8.0963(3)
_cell_length_c 15.5077(5)
_cell_measurement_reflns_used 2283
_cell_measurement_temperature 190
_cell_measurement_theta_max 30
_cell_measurement_theta_min 5
_cell_volume 854.70(5)
_computing_cell_refinement
;
Denzo/Scalepack (Otwinowski & Minor, 1996)
;
_computing_data_collection
;
COLLECT (Nonius BV, 1997)
;
_computing_data_reduction
;
Denzo/Scalepack (Otwinowski & Minor, 1996)
;
_computing_molecular_graphics
;
CAMERON (Watkin et al 1996)
;
_computing_publication_material
;
CRYSTALS (Watkin et al 2001)
;
_computing_structure_refinement
;
CRYSTALS (Watkin et al 2001)
;
_computing_structure_solution
;
SIR92 (Altomare et al, 1994)
;
_diffrn_ambient_temperature 190
_diffrn_measured_fraction_theta_full 0.988
_diffrn_measured_fraction_theta_max 0.985
_diffrn_measurement_device_type
;
Enraf Nonius Kappa CCD
;
_diffrn_measurement_method \w
_diffrn_radiation_monochromator graphite
_diffrn_radiation_type 'Mo K\a'
_diffrn_radiation_wavelength 0.71073
_diffrn_reflns_av_R_equivalents 0.08
_diffrn_reflns_limit_h_max 9
_diffrn_reflns_limit_h_min -9
_diffrn_reflns_limit_k_max 9
_diffrn_reflns_limit_k_min -11
_diffrn_reflns_limit_l_max 21
_diffrn_reflns_limit_l_min -21
_diffrn_reflns_number 3902
_diffrn_reflns_theta_full 28.322
_diffrn_reflns_theta_max 30.050
_diffrn_reflns_theta_min 5.178
_diffrn_standards_decay_% 0.00
_diffrn_standards_interval_count 0
_diffrn_standards_interval_time 0
_diffrn_standards_number 0
_exptl_absorpt_coefficient_mu 0.077
_exptl_absorpt_correction_T_max 0.98
_exptl_absorpt_correction_T_min 0.98
_exptl_absorpt_correction_type multi-scan
_exptl_absorpt_process_details
;
Denzo/Scalepack (Otwinowski & Minor, 1996)
;
_exptl_crystal_colour ' colourless '
_exptl_crystal_density_diffrn 1.140
_exptl_crystal_density_meas ?
_exptl_crystal_description ' block '
_exptl_crystal_F_000 320.000
_exptl_crystal_size_max 0.20
_exptl_crystal_size_mid 0.20
_exptl_crystal_size_min 0.20
_refine_diff_density_max 0.31
_refine_diff_density_min -0.24
_refine_ls_extinction_method None
_refine_ls_goodness_of_fit_ref 0.9657
_refine_ls_hydrogen_treatment constr
_refine_ls_matrix_type full
_refine_ls_number_parameters 190
_refine_ls_number_reflns 2155
_refine_ls_R_factor_all 0.0612
_refine_ls_R_factor_gt 0.0511
_refine_ls_shift/su_max 0.000073
_refine_ls_structure_factor_coef F
_refine_ls_weighting_details
;
Method= Tukey and Prince
W = [weight] * [1-(deltaF/6*sigmaF)^2]^2

3.40 2.03 2.88
;
_refine_ls_weighting_scheme calc
_refine_ls_wR_factor_all 0.0674
_refine_ls_wR_factor_gt 0.0612
_refine_ls_wR_factor_ref 0.0612
_reflns_limit_h_max 9
_reflns_limit_h_min -9
_reflns_limit_k_max 11
_reflns_limit_k_min 0
_reflns_limit_l_max 21
_reflns_limit_l_min 0
_reflns_number_gt 2155
_reflns_number_total 2627
_reflns_threshold_expression I>3.00u(I)
_cod_data_source_file b605244d.txt
_cod_data_source_block CRYSTALS_cif
_cod_depositor_comments
;
The following automatic conversions were performed:

'_chemical_melting_point' value 'not measured' was changed to '?' -
the value is undefined or not given.

Automatic conversion script
Id: cif_fix_values 1569 2011-02-09 13:29:24Z adriana 
;
_cod_original_sg_symbol_H-M 'P 21'
_cod_original_formula_sum 'C17 H27 N1 O3'
_cod_database_code 7151245

loop_
_symmetry_equiv_pos_as_xyz
x,y,z
-x,y+1/2,-z

loop_
_atom_site_label
_atom_site_type_symbol
_atom_site_fract_x
_atom_site_fract_y
_atom_site_fract_z
_atom_site_U_iso_or_equiv
_atom_site_occupancy
_atom_site_adp_type
_atom_site_attached_hydrogens
O1 O -0.05703(19) -0.2224(2) -0.04676(8) 0.0357 1.0000 Uani .
C2 C -0.2024(3) -0.2162(3) -0.11820(11) 0.0314 1.0000 Uani .
N3 N -0.1190(2) -0.1761(2) -0.1904(1) 0.0290 1.0000 Uani .
C4 C 0.0869(3) -0.1212(2) -0.16091(11) 0.0283 1.0000 Uani .
C5 C 0.1363(2) -0.2184(3) -0.07350(12) 0.0315 1.0000 Uani .
C6 C 0.1920(3) -0.3966(3) -0.08986(16) 0.0418 1.0000 Uani .
C7 C 0.2778(3) -0.1445(3) 0.00315(13) 0.0408 1.0000 Uani .
C8 C 0.1039(3) 0.0679(3) -0.15365(14) 0.0380 1.0000 Uani .
C9 C 0.3165(4) 0.1203(3) -0.1518(2) 0.0550 1.0000 Uani .
C10 C -0.0316(5) 0.1582(3) -0.2281(2) 0.0611 1.0000 Uani .
C11 C -0.1970(3) -0.2059(2) -0.27939(11) 0.0320 1.0000 Uani .
O12 O -0.0937(2) -0.1783(3) -0.33260(9) 0.0475 1.0000 Uani .
C13 C -0.3989(3) -0.2830(2) -0.30468(12) 0.0299 1.0000 Uani .
C14 C -0.4982(3) -0.2326(3) -0.39787(12) 0.0340 1.0000 Uani .
C15 C -0.6988(3) -0.3173(3) -0.42192(14) 0.0422 1.0000 Uani .
C16 C -0.6991(3) -0.4967(3) -0.39647(15) 0.0449 1.0000 Uani .
C17 C -0.8792(5) -0.5933(5) -0.4377(2) 0.0687 1.0000 Uani .
C18 C -0.5501(4) -0.5638(3) -0.34107(16) 0.0477 1.0000 Uani .
C19 C -0.3699(3) -0.4713(3) -0.29752(16) 0.0415 1.0000 Uani .
C20 C -0.5256(4) -0.0452(3) -0.40647(17) 0.0516 1.0000 Uani .
O21 O -0.3715(2) -0.2399(3) -0.11496(9) 0.0435 1.0000 Uani .
H41 H 0.1781 -0.1474 -0.2013 0.0393 1.0000 Uiso .
H61 H 0.3212 -0.4010 -0.1081 0.0562 1.0000 Uiso .
H62 H 0.0883 -0.4459 -0.1379 0.0562 1.0000 Uiso .
H63 H 0.1969 -0.4638 -0.0350 0.0562 1.0000 Uiso .
H71 H 0.4109 -0.1400 -0.0098 0.0546 1.0000 Uiso .
H72 H 0.2794 -0.2196 0.0564 0.0546 1.0000 Uiso .
H73 H 0.2322 -0.0334 0.0175 0.0546 1.0000 Uiso .
H81 H 0.0567 0.1031 -0.0983 0.0484 1.0000 Uiso .
H91 H 0.3342 0.2411 -0.1467 0.0731 1.0000 Uiso .
H92 H 0.3600 0.0805 -0.2072 0.0731 1.0000 Uiso .
H93 H 0.4075 0.0652 -0.1001 0.0731 1.0000 Uiso .
H101 H -0.0163 0.2774 -0.2233 0.0727 1.0000 Uiso .
H102 H 0.0095 0.1213 -0.2868 0.0727 1.0000 Uiso .
H103 H -0.1705 0.1231 -0.2328 0.0727 1.0000 Uiso .
H131 H -0.4900 -0.2456 -0.2641 0.0402 1.0000 Uiso .
H141 H -0.4111 -0.2668 -0.4391 0.0458 1.0000 Uiso .
H151 H -0.7452 -0.3074 -0.4880 0.0535 1.0000 Uiso .
H152 H -0.7943 -0.2545 -0.3929 0.0535 1.0000 Uiso .
H171 H -0.8681 -0.7114 -0.4168 0.0909 1.0000 Uiso .
H172 H -0.8958 -0.5919 -0.5031 0.0909 1.0000 Uiso .
H173 H -0.9996 -0.5433 -0.4207 0.0909 1.0000 Uiso .
H181 H -0.5604 -0.6840 -0.3252 0.0616 1.0000 Uiso .
H191 H -0.2587 -0.5019 -0.3272 0.0565 1.0000 Uiso .
H192 H -0.3345 -0.5035 -0.2339 0.0565 1.0000 Uiso .
H201 H -0.5872 -0.0145 -0.4677 0.0703 1.0000 Uiso .
H202 H -0.6090 -0.0052 -0.3648 0.0703 1.0000 Uiso .
H203 H -0.3925 0.0109 -0.3907 0.0703 1.0000 Uiso .

loop_
_atom_site_aniso_label
_atom_site_aniso_U_11
_atom_site_aniso_U_22
_atom_site_aniso_U_33
_atom_site_aniso_U_23
_atom_site_aniso_U_13
_atom_site_aniso_U_12
O1 0.0285(6) 0.0483(8) 0.0315(6) 0.0047(6) 0.0091(4) 0.0028(6)
C2 0.0287(7) 0.0353(8) 0.0320(7) -0.0000(7) 0.0108(6) 0.0042(7)
N3 0.0255(6) 0.0329(7) 0.0301(6) -0.0015(5) 0.0088(5) -0.0023(5)
C4 0.0281(7) 0.0272(7) 0.0311(7) -0.0027(6) 0.0091(6) -0.0012(6)
C5 0.0256(7) 0.0342(8) 0.0361(8) 0.0019(7) 0.0098(6) 0.0014(7)
C6 0.0362(9) 0.0290(9) 0.0619(13) 0.0065(9) 0.0137(8) 0.0048(8)
C7 0.0319(9) 0.0545(12) 0.0347(9) -0.0004(9) 0.0031(7) 0.0021(8)
C8 0.043(1) 0.0262(8) 0.044(1) -0.0027(7) 0.0042(8) -0.0027(7)
C9 0.0518(13) 0.0389(11) 0.0711(16) 0.0018(11) 0.0039(11) -0.015(1)
C10 0.0689(17) 0.0325(11) 0.0720(17) 0.0127(11) -0.0110(13) -0.0026(11)
C11 0.0338(8) 0.0337(9) 0.0297(7) -0.0019(7) 0.0091(6) -0.0012(7)
O12 0.0397(8) 0.0729(13) 0.0329(6) -0.0061(7) 0.0141(5) -0.0141(7)
C13 0.0268(8) 0.0300(8) 0.0328(8) 0.0008(7) 0.0054(6) 0.0002(6)
C14 0.0350(8) 0.0342(9) 0.0323(8) 0.0005(7) 0.0053(6) 0.0026(7)
C15 0.0323(9) 0.0549(13) 0.0373(9) -0.0031(9) 0.0011(7) 0.0043(8)
C16 0.041(1) 0.0556(14) 0.039(1) -0.0078(9) 0.0084(8) -0.0155(9)
C17 0.0558(15) 0.096(3) 0.0525(13) -0.0182(15) 0.0073(11) -0.0380(16)
C18 0.0570(13) 0.035(1) 0.0488(11) -0.0023(9) 0.006(1) -0.012(1)
C19 0.040(1) 0.0285(8) 0.0522(11) 0.0045(9) 0.0002(8) 0.0018(8)
C20 0.0675(15) 0.0361(11) 0.0499(12) 0.007(1) 0.0075(11) 0.0080(11)
O21 0.0283(6) 0.0657(11) 0.0398(7) 0.0035(7) 0.0150(5) -0.0004(7)

loop_
_atom_type_symbol
_atom_type_scat_dispersion_real
_atom_type_scat_dispersion_imag
_atom_type_scat_Cromer_Mann_a1
_atom_type_scat_Cromer_Mann_b1
_atom_type_scat_Cromer_Mann_a2
_atom_type_scat_Cromer_Mann_b2
_atom_type_scat_Cromer_Mann_a3
_atom_type_scat_Cromer_Mann_b3
_atom_type_scat_Cromer_Mann_a4
_atom_type_scat_Cromer_Mann_b4
_atom_type_scat_Cromer_Mann_c
_atom_type_scat_source
'C ' 0.0033 0.0016 2.3100 20.8439 1.0200 10.2075 1.5886 0.5687 0.8650 51.6512 0.2156 International_Tables_Vol_IV_Table_2.2B
'H ' 0.0000 0.0000 0.4930 10.5109 0.3229 26.1257 0.1402 3.1424 0.0408 57.7998 0.0030 International_Tables_Vol_IV_Table_2.2B
'O ' 0.0106 0.0060 3.0485 13.2771 2.2868 5.7011 1.5463 0.3239 0.8670 32.9089 0.2508 International_Tables_Vol_IV_Table_2.2B
'N ' 0.0061 0.0033 12.2126 0.0057 3.1322 9.8933 2.0125 28.9975 1.1663 0.5826 -11.5290 International_Tables_Vol_IV_Table_2.2B

loop_
_geom_angle_atom_site_label_1
_geom_angle_site_symmetry_1
_geom_angle_atom_site_label_2
_geom_angle_site_symmetry_2
_geom_angle_atom_site_label_3
_geom_angle_site_symmetry_3
_geom_angle
_geom_angle_publ_flag
C2 . O1 . C5 . 110.10(13) yes
O1 . C2 . N3 . 107.92(15) yes
O1 . C2 . O21 . 122.82(16) yes
N3 . C2 . O21 . 129.25(17) yes
C2 . N3 . C4 . 110.37(14) yes
C2 . N3 . C11 . 127.51(15) yes
C4 . N3 . C11 . 121.34(14) yes
N3 . C4 . C5 . 98.87(13) yes
N3 . C4 . C8 . 112.16(16) yes
C5 . C4 . C8 . 116.19(16) yes
N3 . C4 . H41 . 115.792 no
C5 . C4 . H41 . 112.477 no
C8 . C4 . H41 . 102.065 no
O1 . C5 . C4 . 101.40(13) yes
O1 . C5 . C6 . 107.34(16) yes
C4 . C5 . C6 . 110.81(16) yes
O1 . C5 . C7 . 105.92(15) yes
C4 . C5 . C7 . 119.19(18) yes
C6 . C5 . C7 . 110.99(17) yes
C5 . C6 . H61 . 110.645 no
C5 . C6 . H62 . 109.161 no
H61 . C6 . H62 . 109.191 no
C5 . C6 . H63 . 109.804 no
H61 . C6 . H63 . 109.766 no
H62 . C6 . H63 . 108.231 no
C5 . C7 . H71 . 110.282 no
C5 . C7 . H72 . 107.662 no
H71 . C7 . H72 . 108.842 no
C5 . C7 . H73 . 110.412 no
H71 . C7 . H73 . 111.412 no
H72 . C7 . H73 . 108.117 no
C4 . C8 . C9 . 109.71(19) yes
C4 . C8 . C10 . 113.20(18) yes
C9 . C8 . C10 . 109.4(2) yes
C4 . C8 . H81 . 107.941 no
C9 . C8 . H81 . 111.992 no
C10 . C8 . H81 . 104.596 no
C8 . C9 . H91 . 112.371 no
C8 . C9 . H92 . 109.885 no
H91 . C9 . H92 . 109.262 no
C8 . C9 . H93 . 109.859 no
H91 . C9 . H93 . 108.740 no
H92 . C9 . H93 . 106.545 no
C8 . C10 . H101 . 112.029 no
C8 . C10 . H102 . 106.773 no
H101 . C10 . H102 . 107.793 no
C8 . C10 . H103 . 111.380 no
H101 . C10 . H103 . 112.304 no
H102 . C10 . H103 . 106.160 no
N3 . C11 . O12 . 118.13(17) yes
N3 . C11 . C13 . 119.13(14) yes
O12 . C11 . C13 . 122.56(16) yes
C11 . C13 . C14 . 111.04(15) yes
C11 . C13 . C19 . 106.75(16) yes
C14 . C13 . C19 . 111.16(16) yes
C11 . C13 . H131 . 111.749 no
C14 . C13 . H131 . 106.482 no
C19 . C13 . H131 . 109.716 no
C13 . C14 . C15 . 109.39(16) yes
C13 . C14 . C20 . 111.84(17) yes
C15 . C14 . C20 . 109.3(2) yes
C13 . C14 . H141 . 108.199 no
C15 . C14 . H141 . 110.707 no
C20 . C14 . H141 . 107.374 no
C14 . C15 . C16 . 114.54(18) yes
C14 . C15 . H151 . 107.788 no
C16 . C15 . H151 . 108.899 no
C14 . C15 . H152 . 108.113 no
C16 . C15 . H152 . 109.618 no
H151 . C15 . H152 . 107.663 no
C15 . C16 . C17 . 115.6(3) yes
C15 . C16 . C18 . 121.7(2) yes
C17 . C16 . C18 . 122.7(3) yes
C16 . C17 . H171 . 110.504 no
C16 . C17 . H172 . 110.330 no
H171 . C17 . H172 . 108.953 no
C16 . C17 . H173 . 109.977 no
H171 . C17 . H173 . 108.200 no
H172 . C17 . H173 . 108.825 no
C16 . C18 . C19 . 124.4(2) yes
C16 . C18 . H181 . 118.015 no
C19 . C18 . H181 . 117.587 no
C13 . C19 . C18 . 112.07(18) yes
C13 . C19 . H191 . 108.265 no
C18 . C19 . H191 . 108.537 no
C13 . C19 . H192 . 109.383 no
C18 . C19 . H192 . 109.644 no
H191 . C19 . H192 . 108.882 no
C14 . C20 . H201 . 110.739 no
C14 . C20 . H202 . 109.981 no
H201 . C20 . H202 . 109.876 no
C14 . C20 . H203 . 109.310 no
H201 . C20 . H203 . 108.726 no
H202 . C20 . H203 . 108.155 no

loop_
_geom_bond_atom_site_label_1
_geom_bond_site_symmetry_1
_geom_bond_atom_site_label_2
_geom_bond_site_symmetry_2
_geom_bond_distance
_geom_bond_publ_flag
O1 . C2 . 1.347(2) yes
O1 . C5 . 1.479(2) yes
C2 . N3 . 1.394(2) yes
C2 . O21 . 1.200(2) yes
N3 . C4 . 1.481(2) yes
N3 . C11 . 1.403(2) yes
C4 . C5 . 1.547(2) yes
C4 . C8 . 1.538(3) yes
C4 . H41 . 0.995 no
C5 . C6 . 1.528(3) yes
C5 . C7 . 1.511(3) yes
C6 . H61 . 0.992 no
C6 . H62 . 1.011 no
C6 . H63 . 1.004 no
C7 . H71 . 0.984 no
C7 . H72 . 1.024 no
C7 . H73 . 0.993 no
C8 . C9 . 1.530(3) yes
C8 . C10 . 1.527(3) yes
C8 . H81 . 1.016 no
C9 . H91 . 0.987 no
C9 . H92 . 1.016 no
C9 . H93 . 1.022 no
C10 . H101 . 0.972 no
C10 . H102 . 1.048 no
C10 . H103 . 0.994 no
C11 . O12 . 1.214(2) yes
C11 . C13 . 1.515(2) yes
C13 . C14 . 1.531(2) yes
C13 . C19 . 1.539(3) yes
C13 . H131 . 1.020 no
C14 . C15 . 1.532(3) yes
C14 . C20 . 1.531(3) yes
C14 . H141 . 1.001 no
C15 . C16 . 1.506(4) yes
C15 . H151 . 1.015 no
C15 . H152 . 1.007 no
C16 . C17 . 1.507(3) yes
C16 . C18 . 1.325(4) yes
C17 . H171 . 1.007 no
C17 . H172 . 0.999 no
C17 . H173 . 1.009 no
C18 . C19 . 1.501(3) yes
C18 . H181 . 1.010 no
C19 . H191 . 1.003 no
C19 . H192 . 1.004 no
C20 . H201 . 0.994 no
C20 . H202 . 1.001 no
C20 . H203 . 1.015 no

loop_
_cod_related_entry_id
_cod_related_entry_database
_cod_related_entry_code
1 ChemSpider 17242790
